data_4110919
loop_
_publ_author_name
'Sukbok Chang'
'Minjae Lee'
'Doo Young Jung'
'Eun Jeong Yoo'
'Seung Hwan Cho'
'Sun Kyu Han'

_publ_section_title
;
 Catalytic One-Pot Synthesis of Cyclic Amidines by Virtue of Tandem
 Reactions Involving Intramolecular Hydroamination under Mild Conditions
;
_journal_name_full 'Journal of the American Chemical Society'
_journal_page_first 12366
_journal_page_last 12367
_journal_paper_doi 10.1021/ja064788i
_journal_volume 128
_journal_year 2006
_chemical_formula_sum 'C18 H20 N2 O2 S'
_chemical_formula_weight 328.42
_chemical_name_systematic
; 
 ? 
;
_space_group_IT_number 14
_symmetry_cell_setting monoclinic
_symmetry_space_group_name_Hall '-P 2ybc'
_symmetry_space_group_name_H-M 'P 1 21/c 1'
_atom_sites_solution_hydrogens geom
_atom_sites_solution_primary direct
_atom_sites_solution_secondary difmap
_audit_creation_method SHELXL-97
_cell_angle_alpha 90.00
_cell_angle_beta 113.707(19)
_cell_angle_gamma 90.00
_cell_formula_units_Z 4
_cell_length_a 9.992(8)
_cell_length_b 20.362(15)
_cell_length_c 8.962(7)
_cell_measurement_temperature 293(2)
_cell_volume 1670(2)
_computing_structure_refinement 'SHELXL-97 (Sheldrick, 1997)'
_computing_structure_solution 'SHELXS-97 (Sheldrick, 1990)'
_diffrn_ambient_temperature 293(2)
_diffrn_measured_fraction_theta_full 0.818
_diffrn_measured_fraction_theta_max 0.818
_diffrn_radiation_monochromator graphite
_diffrn_radiation_source 'fine-focus sealed tube'
_diffrn_radiation_type MoK\a
_diffrn_radiation_wavelength 0.71073
_diffrn_reflns_av_R_equivalents 0.0519
_diffrn_reflns_av_sigmaI/netI 0.1371
_diffrn_reflns_limit_h_max 7
_diffrn_reflns_limit_h_min -13
_diffrn_reflns_limit_k_max 25
_diffrn_reflns_limit_k_min -18
_diffrn_reflns_limit_l_max 11
_diffrn_reflns_limit_l_min -11
_diffrn_reflns_number 4506
_diffrn_reflns_theta_full 27.82
_diffrn_reflns_theta_max 27.82
_diffrn_reflns_theta_min 2.00
_exptl_absorpt_coefficient_mu 0.205
_exptl_crystal_density_diffrn 1.307
_exptl_crystal_F_000 696
_refine_diff_density_max 1.330
_refine_diff_density_min -0.488
_refine_diff_density_rms 0.075
_refine_ls_extinction_method none
_refine_ls_goodness_of_fit_ref 1.005
_refine_ls_hydrogen_treatment mixed
_refine_ls_matrix_type full
_refine_ls_number_parameters 209
_refine_ls_number_reflns 3232
_refine_ls_number_restraints 0
_refine_ls_restrained_S_all 1.005
_refine_ls_R_factor_all 0.1501
_refine_ls_R_factor_gt 0.0770
_refine_ls_shift/su_max 0.013
_refine_ls_shift/su_mean 0.001
_refine_ls_structure_factor_coef Fsqd
_refine_ls_weighting_details 'calc w=1/[\s^2^(Fo^2^)+(0.0841P)^2^+0.0000P] where P=(Fo^2^+2Fc^2^)/3'
_refine_ls_weighting_scheme calc
_refine_ls_wR_factor_gt 0.1737
_refine_ls_wR_factor_ref 0.1989
_reflns_number_gt 1635
_reflns_number_total 3232
_reflns_threshold_expression >2sigma(I)
_cod_data_source_file ja064788isi20060706_025437.cif
_cod_data_source_block sbc50
_cod_database_code 4110919

loop_
_symmetry_equiv_pos_as_xyz
'x, y, z'
'-x, y+1/2, -z+1/2'
'-x, -y, -z'
'x, -y-1/2, z-1/2'

loop_
_atom_site_label
_atom_site_type_symbol
_atom_site_fract_x
_atom_site_fract_y
_atom_site_fract_z
_atom_site_U_iso_or_equiv
_atom_site_adp_type
_atom_site_occupancy
_atom_site_symmetry_multiplicity
_atom_site_calc_flag
_atom_site_refinement_flags
C1 C 0.1504(5) 0.3862(2) 0.0106(5) 0.0272(11) Uani 1 1 d .
C2 C 0.1781(5) 0.3246(2) -0.0332(6) 0.0366(12) Uani 1 1 d .
H2 H 0.2325 0.2949 0.0471 0.044 Uiso 1 1 calc R
C3 C 0.1260(5) 0.3064(2) -0.1951(6) 0.0394(13) Uani 1 1 d .
H3 H 0.1431 0.2642 -0.2230 0.047 Uiso 1 1 calc R
C4 C 0.0479(5) 0.3511(3) -0.3168(6) 0.0379(13) Uani 1 1 d .
C5 C 0.0218(5) 0.4132(2) -0.2716(5) 0.0325(12) Uani 1 1 d .
H5 H -0.0316 0.4431 -0.3518 0.039 Uiso 1 1 calc R
C6 C 0.0734(5) 0.4315(2) -0.1097(5) 0.0299(11) Uani 1 1 d .
H6 H 0.0569 0.4737 -0.0814 0.036 Uiso 1 1 calc R
C7 C -0.0118(7) 0.3320(3) -0.4960(6) 0.0625(17) Uani 1 1 d .
H7A H -0.1164 0.3293 -0.5382 0.094 Uiso 1 1 calc R
H7B H 0.0273 0.2901 -0.5071 0.094 Uiso 1 1 calc R
H7C H 0.0161 0.3645 -0.5556 0.094 Uiso 1 1 calc R
S1 S 0.20212(13) 0.40713(6) 0.21840(14) 0.0308(4) Uani 1 1 d .
O1 O 0.2840(4) 0.35204(16) 0.3141(4) 0.0513(10) Uani 1 1 d .
O2 O 0.0711(3) 0.42506(16) 0.2383(4) 0.0378(9) Uani 1 1 d .
N1 N 0.2967(4) 0.47325(18) 0.2515(4) 0.0287(9) Uani 1 1 d .
C8 C 0.4300(5) 0.4743(2) 0.2552(5) 0.0310(11) Uani 1 1 d .
C9 C 0.5179(6) 0.4204(3) 0.2220(6) 0.0520(16) Uani 1 1 d .
H9A H 0.4653 0.4011 0.1152 0.062 Uiso 1 1 calc R
H9B H 0.5422 0.3861 0.3040 0.062 Uiso 1 1 calc R
C10 C 0.6697(7) 0.4604(4) 0.2313(10) 0.112(3) Uani 1 1 d .
H10A H 0.7574 0.4384 0.3051 0.134 Uiso 1 1 calc R
H10B H 0.6722 0.4631 0.1244 0.134 Uiso 1 1 calc R
C11 C 0.6557(5) 0.5293(3) 0.2954(6) 0.0394(13) Uani 1 1 d .
H11A H 0.7282 0.5356 0.4056 0.047 Uiso 1 1 calc R
H11B H 0.6678 0.5633 0.2261 0.047 Uiso 1 1 calc R
N2 N 0.5062(4) 0.5306(2) 0.2913(4) 0.0309(10) Uani 1 1 d .
C12 C 0.4502(5) 0.5912(2) 0.3312(5) 0.0353(12) Uani 1 1 d .
H12A H 0.5261 0.6111 0.4259 0.042 Uiso 1 1 calc R
H12B H 0.3686 0.5808 0.3595 0.042 Uiso 1 1 calc R
C13 C 0.4000(5) 0.6408(2) 0.1913(5) 0.0299(11) Uani 1 1 d .
C14 C 0.2592(5) 0.6381(3) 0.0717(6) 0.0387(13) Uani 1 1 d .
H14 H 0.1946 0.6062 0.0769 0.046 Uiso 1 1 calc R
C15 C 0.2148(6) 0.6823(3) -0.0544(6) 0.0467(14) Uani 1 1 d .
H15 H 0.1197 0.6802 -0.1334 0.056 Uiso 1 1 calc R
C16 C 0.3086(6) 0.7297(3) -0.0660(6) 0.0499(15) Uani 1 1 d .
H16 H 0.2775 0.7588 -0.1533 0.060 Uiso 1 1 calc R
C17 C 0.4493(6) 0.7336(3) 0.0528(6) 0.0467(14) Uani 1 1 d .
H17 H 0.5129 0.7659 0.0470 0.056 Uiso 1 1 calc R
C18 C 0.4945(5) 0.6892(2) 0.1801(6) 0.0410(13) Uani 1 1 d .
H18 H 0.5893 0.6916 0.2596 0.049 Uiso 1 1 calc R

loop_
_atom_site_aniso_label
_atom_site_aniso_U_11
_atom_site_aniso_U_22
_atom_site_aniso_U_33
_atom_site_aniso_U_23
_atom_site_aniso_U_13
_atom_site_aniso_U_12
C1 0.023(3) 0.031(3) 0.021(3) -0.002(2) 0.002(2) -0.005(2)
C2 0.037(3) 0.032(3) 0.029(3) 0.002(2) 0.001(2) 0.004(2)
C3 0.053(3) 0.028(3) 0.033(3) -0.005(2) 0.013(3) -0.002(3)
C4 0.041(3) 0.048(4) 0.027(3) -0.003(2) 0.016(3) -0.012(3)
C5 0.034(3) 0.039(3) 0.023(3) 0.013(2) 0.011(2) 0.008(2)
C6 0.035(3) 0.031(3) 0.024(3) 0.004(2) 0.012(2) 0.004(2)
C7 0.091(5) 0.056(4) 0.037(3) -0.005(3) 0.022(3) -0.012(4)
S1 0.0348(7) 0.0300(7) 0.0202(6) 0.0020(5) 0.0034(5) -0.0032(6)
O1 0.067(3) 0.034(2) 0.030(2) 0.0025(16) -0.0039(19) 0.0031(19)
O2 0.037(2) 0.048(2) 0.0284(19) -0.0018(16) 0.0136(16) -0.0106(16)
N1 0.026(2) 0.031(2) 0.024(2) 0.0015(17) 0.0058(18) 0.0002(18)
C8 0.034(3) 0.037(3) 0.015(2) 0.000(2) 0.003(2) 0.001(2)
C9 0.050(4) 0.069(4) 0.033(3) -0.002(3) 0.013(3) 0.024(3)
C10 0.064(5) 0.132(7) 0.128(7) -0.060(6) 0.027(5) 0.020(5)
C11 0.030(3) 0.050(4) 0.039(3) -0.005(3) 0.015(2) -0.005(2)
N2 0.029(2) 0.040(3) 0.022(2) -0.0049(18) 0.0088(18) -0.0036(19)
C12 0.038(3) 0.041(3) 0.026(3) -0.012(2) 0.012(2) -0.013(3)
C13 0.034(3) 0.032(3) 0.026(3) -0.009(2) 0.014(2) -0.003(2)
C14 0.031(3) 0.049(4) 0.036(3) -0.006(3) 0.013(3) -0.013(3)
C15 0.039(3) 0.053(4) 0.039(3) 0.006(3) 0.006(3) -0.005(3)
C16 0.054(4) 0.047(4) 0.040(3) 0.012(3) 0.010(3) -0.005(3)
C17 0.053(4) 0.038(4) 0.049(4) 0.004(3) 0.020(3) -0.016(3)
C18 0.032(3) 0.043(4) 0.043(3) -0.017(3) 0.009(3) -0.010(3)

loop_
_atom_type_symbol
_atom_type_description
_atom_type_scat_dispersion_real
_atom_type_scat_dispersion_imag
_atom_type_scat_source
C C 0.0033 0.0016 'International Tables Vol C Tables 4.2.6.8 and 6.1.1.4'
H H 0.0000 0.0000 'International Tables Vol C Tables 4.2.6.8 and 6.1.1.4'
N N 0.0061 0.0033 'International Tables Vol C Tables 4.2.6.8 and 6.1.1.4'
O O 0.0106 0.0060 'International Tables Vol C Tables 4.2.6.8 and 6.1.1.4'
S S 0.1246 0.1234 'International Tables Vol C Tables 4.2.6.8 and 6.1.1.4'

loop_
_geom_angle_atom_site_label_1
_geom_angle_atom_site_label_2
_geom_angle_atom_site_label_3
_geom_angle
C2 C1 C6 119.6(4)
C2 C1 S1 120.8(4)
C6 C1 S1 119.5(3)
C1 C2 C3 120.7(4)
C2 C3 C4 120.2(5)
C5 C4 C3 118.6(4)
C5 C4 C7 120.1(5)
C3 C4 C7 121.2(5)
C6 C5 C4 121.3(4)
C5 C6 C1 119.4(4)
O2 S1 O1 116.6(2)
O2 S1 N1 105.2(2)
O1 S1 N1 113.0(2)
O2 S1 C1 107.2(2)
O1 S1 C1 107.0(2)
N1 S1 C1 107.3(2)
C8 N1 S1 122.2(3)
N1 C8 N2 119.3(4)
N1 C8 C9 130.2(5)
N2 C8 C9 110.5(4)
C8 C9 C10 102.8(4)
C11 C10 C9 104.0(5)
N2 C11 C10 104.4(4)
C8 N2 C12 123.1(4)
C8 N2 C11 117.4(4)
C12 N2 C11 119.5(4)
N2 C12 C13 113.0(3)
C14 C13 C18 118.6(5)
C14 C13 C12 120.3(4)
C18 C13 C12 121.1(4)
C15 C14 C13 120.2(5)
C14 C15 C16 121.1(5)
C15 C16 C17 119.6(5)
C18 C17 C16 119.4(5)
C17 C18 C13 121.0(5)

loop_
_geom_bond_atom_site_label_1
_geom_bond_atom_site_label_2
_geom_bond_distance
C1 C2 1.376(6)
C1 C6 1.392(6)
C1 S1 1.772(5)
C2 C3 1.380(6)
C3 C4 1.393(6)
C4 C5 1.384(6)
C4 C7 1.522(7)
C5 C6 1.382(6)
S1 O2 1.438(3)
S1 O1 1.449(3)
S1 N1 1.603(4)
N1 C8 1.318(6)
C8 N2 1.342(6)
C8 C9 1.509(6)
C9 C10 1.694(9)
C10 C11 1.544(8)
C11 N2 1.479(6)
N2 C12 1.457(6)
C12 C13 1.529(6)
C13 C14 1.385(7)
C13 C18 1.396(6)
C14 C15 1.371(7)
C15 C16 1.378(7)
C16 C17 1.383(7)
C17 C18 1.383(7)

loop_
_cod_related_entry_id
_cod_related_entry_database
_cod_related_entry_code
1 ChemSpider 30660417
